data_7151860
loop_
_publ_author_name
'Macabeo, Allan Patrick G.'
'Kreuzer, Andreas'
'Reiser, Oliver'

_publ_section_title
;
 Stereoselective routes to aryl substituted \g-butyrolactones and their
 application towards the synthesis of highly oxidised
 furanocembranoids.
;
_journal_issue 9
_journal_name_full 'Organic &amp; biomolecular chemistry'
_journal_page_first 3146
_journal_page_last 3150
_journal_paper_doi 10.1039/c1ob05113j
_journal_volume 9
_journal_year 2011
_chemical_absolute_configuration ad
_chemical_compound_source 'see text'
_chemical_formula_moiety 'C13 H16 O4'
_chemical_formula_sum 'C13 H16 O4'
_chemical_formula_weight 236.26
_chemical_name_systematic ?
_space_group_IT_number 19
_symmetry_cell_setting orthorhombic
_symmetry_Int_Tables_number 19
_symmetry_space_group_name_Hall 'P 2ac 2ab'
_symmetry_space_group_name_H-M 'P 21 21 21'
_atom_sites_solution_hydrogens geom
_atom_sites_solution_primary direct
_atom_sites_solution_secondary difmap
_cell_angle_alpha 90
_cell_angle_beta 90
_cell_angle_gamma 90
_cell_formula_units_Z 4
_cell_length_a 5.9224(2)
_cell_length_b 11.4859(4)
_cell_length_c 17.6998(5)
_cell_measurement_reflns_used 5396
_cell_measurement_temperature 123
_cell_measurement_theta_max 66.3725
_cell_measurement_theta_min 3.8469
_cell_volume 1204.01(7)
_computing_cell_refinement
;
CrysAlisPro, Oxford Diffraction Ltd.,
Version 1.171.33.42 (release 29-05-2009 CrysAlis171 .NET)
;
_computing_data_collection
;
CrysAlisPro, Oxford Diffraction Ltd.,
Version 1.171.33.42 (release 29-05-2009 CrysAlis171 .NET)
;
_computing_data_reduction
;
CrysAlisPro, Oxford Diffraction Ltd.,
Version 1.171.33.42 (release 29-05-2009 CrysAlis171 .NET)
;
_computing_molecular_graphics 'PLATON (Spek, 1990)'
_computing_publication_material 'PLATON (Spek, 2003)'
_computing_structure_refinement 'SHELXL-97 (Sheldrick, 1997)'
_computing_structure_solution 'SIR-97 (Altomare, 1999)'
_diffrn_ambient_temperature 123
_diffrn_detector_area_resol_mean 10.5431
_diffrn_measured_fraction_theta_full 0.991
_diffrn_measured_fraction_theta_max 0.991
_diffrn_measurement_device_type 'Goniometer Xcalibur, detector: Ruby (Gemini ultra Mo)'
_diffrn_measurement_method '\w scans'
_diffrn_radiation_monochromator mirror
_diffrn_radiation_probe x-ray
_diffrn_radiation_source 'Enhance (Cu) X-ray Source'
_diffrn_radiation_type CuK\a
_diffrn_radiation_wavelength 1.54184
_diffrn_reflns_av_R_equivalents 0.0182
_diffrn_reflns_av_sigmaI/netI 0.0134
_diffrn_reflns_limit_h_max 7
_diffrn_reflns_limit_h_min -6
_diffrn_reflns_limit_k_max 13
_diffrn_reflns_limit_k_min -10
_diffrn_reflns_limit_l_max 20
_diffrn_reflns_limit_l_min -20
_diffrn_reflns_number 5996
_diffrn_reflns_reduction_process
;
;
_diffrn_reflns_theta_full 66.57
_diffrn_reflns_theta_max 66.57
_diffrn_reflns_theta_min 4.59
_exptl_absorpt_coefficient_mu 0.796
_exptl_absorpt_correction_T_max 0.962
_exptl_absorpt_correction_T_min 0.784
_exptl_absorpt_correction_type multi-scan
_exptl_absorpt_process_details
;
CrysAlisPro, Oxford Diffraction Ltd.,
Version 1.171.33.41 (release 06-05-2009 CrysAlis171 .NET)
Empirical absorption correction using spherical harmonics,
implemented in SCALE3 ABSPACK scaling algorithm.
;
_exptl_crystal_colour colourless
_exptl_crystal_density_diffrn 1.303
_exptl_crystal_density_method 'Not Measured'
_exptl_crystal_description needle
_exptl_crystal_F_000 504
_exptl_crystal_size_max 0.467
_exptl_crystal_size_mid 0.148
_exptl_crystal_size_min 0.050
_refine_diff_density_max 0.104
_refine_diff_density_min -0.181
_refine_diff_density_rms 0.038
_refine_ls_abs_structure_details 'Flack H.D. (1983), Acta Cryst. A39, 876-881'
_refine_ls_abs_structure_Flack 0.07(15)
_refine_ls_extinction_method none
_refine_ls_goodness_of_fit_ref 1.074
_refine_ls_hydrogen_treatment constr
_refine_ls_matrix_type full
_refine_ls_number_parameters 156
_refine_ls_number_reflns 2090
_refine_ls_number_restraints 0
_refine_ls_restrained_S_all 1.074
_refine_ls_R_factor_all 0.0296
_refine_ls_R_factor_gt 0.0292
_refine_ls_shift/su_max 0.000
_refine_ls_shift/su_mean 0.000
_refine_ls_structure_factor_coef Fsqd
_refine_ls_weighting_details 'calc w=1/[\s^2^(Fo^2^)+(0.0499P)^2^+0.1296P] where P=(Fo^2^+2Fc^2^)/3'
_refine_ls_weighting_scheme calc
_refine_ls_wR_factor_gt 0.0746
_refine_ls_wR_factor_ref 0.0749
_reflns_number_gt 2043
_reflns_number_total 2090
_reflns_threshold_expression I>2\s(I)
_cod_data_source_file c1ob05113j.txt
_cod_data_source_block i142
_cod_depositor_comments
;
The following automatic conversions were performed:
'_symmetry_cell_setting' value 'Orthorhombic' changed to 'orthorhombic'
according to '/home/saulius/struct/CIF-dictionaries/cif_core.dic'
dictionary named 'cif_core.dic' version 2.4.1 from 2010-06-29.

Automatic conversion script
Id: cif_fix_enum 1555 2011-01-17 13:19:09Z saulius 
;
_cod_database_code 7151860

loop_
_symmetry_equiv_pos_site_id
_symmetry_equiv_pos_as_xyz
1 x,y,z
2 1/2-x,-y,1/2+z
3 1/2+x,1/2-y,-z
4 -x,1/2+y,1/2-z

loop_
_atom_site_aniso_label
_atom_site_aniso_U_11
_atom_site_aniso_U_22
_atom_site_aniso_U_33
_atom_site_aniso_U_23
_atom_site_aniso_U_13
_atom_site_aniso_U_12
O1 0.0265(4) 0.0270(4) 0.0231(4) -0.0008(3) -0.0007(4) -0.0026(3)
O2 0.0284(5) 0.0402(5) 0.0349(5) -0.0097(4) -0.0035(4) -0.0010(4)
O3 0.0290(5) 0.0241(5) 0.0318(5) -0.0025(4) 0.0009(4) 0.0016(4)
O4 0.0420(6) 0.0371(5) 0.0283(5) 0.0113(4) -0.0022(4) -0.0051(5)
C1 0.0294(7) 0.0251(6) 0.0253(6) -0.0066(5) -0.0012(5) 0.0057(5)
C2 0.0372(7) 0.0302(6) 0.0227(6) -0.0043(5) 0.0002(5) 0.0017(6)
C3 0.0260(6) 0.0304(7) 0.0214(6) 0.0002(5) 0.0032(5) 0.0011(5)
C4 0.0222(6) 0.0241(6) 0.0250(6) -0.0002(5) 0.0014(5) 0.0013(5)
C5 0.0276(6) 0.0211(6) 0.0234(6) 0.0031(5) -0.0020(5) 0.0042(5)
C6 0.0270(6) 0.0289(6) 0.0295(6) -0.0002(5) 0.0008(5) 0.0016(5)
C7 0.0292(7) 0.0281(6) 0.0368(7) -0.0008(5) -0.0063(6) -0.0020(5)
C8 0.0411(8) 0.0326(7) 0.0274(6) -0.0044(6) -0.0038(6) -0.0025(6)
C9 0.0397(8) 0.0449(8) 0.0283(6) -0.0067(6) 0.0063(6) -0.0073(7)
C10 0.0281(7) 0.0346(7) 0.0279(6) -0.0015(5) 0.0025(5) -0.0054(5)
C11 0.0289(6) 0.0275(6) 0.0226(6) 0.0041(5) -0.0012(5) -0.0024(5)
C12 0.0431(8) 0.0259(7) 0.0409(7) -0.0052(6) 0.0007(7) 0.0045(6)
C13 0.0551(10) 0.0399(8) 0.0385(8) 0.0082(7) 0.0094(7) -0.0113(8)

loop_
_atom_site_label
_atom_site_type_symbol
_atom_site_thermal_displace_type
_atom_site_fract_x
_atom_site_fract_y
_atom_site_fract_z
_atom_site_occupancy
_atom_site_U_iso_or_equiv
_atom_site_calc_flag
_atom_site_refinement_flags
O1 O Uani 0.22413(15) 0.29507(7) 0.18356(5) 1.000 0.0255(2) . .
O2 O Uani -0.06321(16) 0.26325(9) 0.10518(5) 1.000 0.0345(3) . .
O3 O Uani 0.16892(15) 0.55044(8) 0.14820(5) 1.000 0.0283(3) . .
O4 O Uani 0.39855(18) 0.60922(8) 0.05206(5) 1.000 0.0358(3) . .
C1 C Uani 0.1235(2) 0.30136(11) 0.11505(7) 1.000 0.0266(4) . .
C2 C Uani 0.2790(2) 0.35806(12) 0.05935(7) 1.000 0.0300(4) . .
C3 C Uani 0.4540(2) 0.42000(11) 0.10832(7) 1.000 0.0259(4) . .
C4 C Uani 0.4509(2) 0.34395(11) 0.18034(7) 1.000 0.0238(3) . .
C5 C Uani 0.5037(2) 0.40433(11) 0.25407(7) 1.000 0.0240(3) . .
C6 C Uani 0.7183(2) 0.45063(11) 0.26474(7) 1.000 0.0285(3) . .
C7 C Uani 0.7713(2) 0.50950(12) 0.33107(8) 1.000 0.0314(4) . .
C8 C Uani 0.6110(3) 0.52024(12) 0.38760(7) 1.000 0.0337(4) . .
C9 C Uani 0.3986(3) 0.47235(13) 0.37786(8) 1.000 0.0376(4) . .
C10 C Uani 0.3449(2) 0.41497(12) 0.31094(7) 1.000 0.0302(4) . .
C11 C Uani 0.3905(2) 0.54725(12) 0.12118(7) 1.000 0.0263(3) . .
C12 C Uani 0.1124(3) 0.66030(12) 0.18131(8) 1.000 0.0366(4) . .
C13 C Uani 0.6090(3) 0.66504(14) 0.03878(9) 1.000 0.0445(5) . .
H2A H Uiso 0.19620 0.41440 0.02730 1.000 0.0360 calc R
H2B H Uiso 0.35150 0.29920 0.02650 1.000 0.0360 calc R
H3 H Uiso 0.60580 0.41530 0.08380 1.000 0.0310 calc R
H4 H Uiso 0.56070 0.27870 0.17340 1.000 0.0290 calc R
H6 H Uiso 0.82940 0.44200 0.22650 1.000 0.0340 calc R
H7 H Uiso 0.91730 0.54230 0.33760 1.000 0.0380 calc R
H8 H Uiso 0.64680 0.56040 0.43300 1.000 0.0400 calc R
H9 H Uiso 0.28920 0.47860 0.41690 1.000 0.0450 calc R
H10 H Uiso 0.19830 0.38290 0.30430 1.000 0.0360 calc R
H11 H Uiso 0.49520 0.58350 0.15870 1.000 0.0320 calc R
H12A H Uiso 0.20440 0.67270 0.22660 1.000 0.0550 calc R
H12B H Uiso -0.04780 0.66070 0.19520 1.000 0.0550 calc R
H12C H Uiso 0.14180 0.72270 0.14480 1.000 0.0550 calc R
H13A H Uiso 0.60270 0.70730 -0.00930 1.000 0.0670 calc R
H13B H Uiso 0.64030 0.71990 0.07990 1.000 0.0670 calc R
H13C H Uiso 0.72910 0.60640 0.03660 1.000 0.0670 calc R

loop_
_atom_type_symbol
_atom_type_description
_atom_type_scat_dispersion_real
_atom_type_scat_dispersion_imag
_atom_type_scat_source
O O 0.0492 0.0322 'International Tables Vol C Tables 4.2.6.8 and 6.1.1.4'
H H 0.0000 0.0000 'International Tables Vol C Tables 4.2.6.8 and 6.1.1.4'
C C 0.0181 0.0091 'International Tables Vol C Tables 4.2.6.8 and 6.1.1.4'

loop_
_geom_angle_atom_site_label_1
_geom_angle_atom_site_label_2
_geom_angle_atom_site_label_3
_geom_angle
_geom_angle_site_symmetry_1
_geom_angle_site_symmetry_2
_geom_angle_site_symmetry_3
_geom_angle_publ_flag
C1 O1 C4 110.51(9) . . . yes
C11 O3 C12 112.52(11) . . . yes
C11 O4 C13 113.52(11) . . . yes
O1 C1 O2 121.06(11) . . . yes
O1 C1 C2 110.01(10) . . . yes
O2 C1 C2 128.92(11) . . . yes
C1 C2 C3 104.26(10) . . . no
C2 C3 C4 101.35(10) . . . no
C2 C3 C11 111.32(10) . . . no
C4 C3 C11 114.54(10) . . . no
O1 C4 C3 105.13(9) . . . yes
O1 C4 C5 109.51(10) . . . yes
C3 C4 C5 116.79(10) . . . no
C4 C5 C6 118.82(11) . . . no
C4 C5 C10 121.91(11) . . . no
C6 C5 C10 119.27(11) . . . no
C5 C6 C7 120.46(11) . . . no
C6 C7 C8 119.90(12) . . . no
C7 C8 C9 119.86(12) . . . no
C8 C9 C10 120.12(14) . . . no
C5 C10 C9 120.38(12) . . . no
O3 C11 O4 108.31(10) . . . yes
O3 C11 C3 107.91(10) . . . yes
O4 C11 C3 110.13(10) . . . yes
C1 C2 H2A 111.00 . . . no
C1 C2 H2B 111.00 . . . no
C3 C2 H2A 111.00 . . . no
C3 C2 H2B 111.00 . . . no
H2A C2 H2B 109.00 . . . no
C2 C3 H3 110.00 . . . no
C4 C3 H3 110.00 . . . no
C11 C3 H3 110.00 . . . no
O1 C4 H4 108.00 . . . no
C3 C4 H4 108.00 . . . no
C5 C4 H4 108.00 . . . no
C5 C6 H6 120.00 . . . no
C7 C6 H6 120.00 . . . no
C6 C7 H7 120.00 . . . no
C8 C7 H7 120.00 . . . no
C7 C8 H8 120.00 . . . no
C9 C8 H8 120.00 . . . no
C8 C9 H9 120.00 . . . no
C10 C9 H9 120.00 . . . no
C5 C10 H10 120.00 . . . no
C9 C10 H10 120.00 . . . no
O3 C11 H11 110.00 . . . no
O4 C11 H11 110.00 . . . no
C3 C11 H11 110.00 . . . no
O3 C12 H12A 109.00 . . . no
O3 C12 H12B 109.00 . . . no
O3 C12 H12C 109.00 . . . no
H12A C12 H12B 109.00 . . . no
H12A C12 H12C 110.00 . . . no
H12B C12 H12C 109.00 . . . no
O4 C13 H13A 109.00 . . . no
O4 C13 H13B 109.00 . . . no
O4 C13 H13C 109.00 . . . no
H13A C13 H13B 109.00 . . . no
H13A C13 H13C 109.00 . . . no
H13B C13 H13C 109.00 . . . no

loop_
_geom_bond_atom_site_label_1
_geom_bond_atom_site_label_2
_geom_bond_distance
_geom_bond_site_symmetry_1
_geom_bond_site_symmetry_2
_geom_bond_publ_flag
O1 C1 1.3531(15) . . yes
O1 C4 1.4568(15) . . yes
O2 C1 1.2020(15) . . yes
O3 C11 1.3972(15) . . yes
O3 C12 1.4310(17) . . yes
O4 C11 1.4162(16) . . yes
O4 C13 1.421(2) . . yes
C1 C2 1.4981(17) . . no
C2 C3 1.5270(17) . . no
C3 C4 1.5454(18) . . no
C3 C11 1.5263(19) . . no
C4 C5 1.5106(18) . . no
C5 C6 1.3906(17) . . no
C5 C10 1.3830(17) . . no
C6 C7 1.3907(19) . . no
C7 C8 1.385(2) . . no
C8 C9 1.384(2) . . no
C9 C10 1.3923(19) . . no
C2 H2A 0.9900 . . no
C2 H2B 0.9900 . . no
C3 H3 1.0000 . . no
C4 H4 1.0000 . . no
C6 H6 0.9500 . . no
C7 H7 0.9500 . . no
C8 H8 0.9500 . . no
C9 H9 0.9500 . . no
C10 H10 0.9500 . . no
C11 H11 1.0000 . . no
C12 H12A 0.9800 . . no
C12 H12B 0.9800 . . no
C12 H12C 0.9800 . . no
C13 H13A 0.9800 . . no
C13 H13B 0.9800 . . no
C13 H13C 0.9800 . . no

loop_
_geom_contact_atom_site_label_1
_geom_contact_atom_site_label_2
_geom_contact_distance
_geom_contact_site_symmetry_1
_geom_contact_site_symmetry_2
_geom_contact_publ_flag
O1 O3 3.0170(12) . . no
O1 C7 3.2904(16) . 4_645 no
O2 C2 3.3609(16) . 3_455 no
O2 C3 3.3794(16) . 1_455 no
O2 C4 3.3030(15) . 1_455 no
O3 C5 3.2030(15) . . no
O3 C1 2.9328(16) . . no
O3 O1 3.0170(12) . . no
O1 H12B 2.8400 . 4_545 no
O1 H10 2.3700 . . no
O2 H4 2.5400 . 1_455 no
O2 H7 2.8700 . 4_645 no
O2 H2B 2.4900 . 3_455 no
O2 H3 2.6500 . 1_455 no
O3 H2A 2.6500 . . no
O3 H6 2.7400 . 1_455 no
O4 H2A 2.5800 . . no
O4 H12C 2.5900 . . no
O4 H9 2.8200 . 2_564 no
O4 H13A 2.8400 . 3_465 no
C1 O3 2.9328(16) . . no
C1 C7 3.5405(19) . 4_645 no
C1 C8 3.5917(19) . 4_645 no
C2 O2 3.3609(16) . 3_555 no
C3 O2 3.3794(16) . 1_655 no
C4 O2 3.3030(15) . 1_655 no
C5 O3 3.2030(15) . . no
C6 C11 3.3848(17) . . no
C7 O1 3.2904(16) . 4_655 no
C7 C1 3.5405(19) . 4_655 no
C7 C10 3.5841(17) . 1_655 no
C8 C1 3.5917(19) . 4_655 no
C10 C7 3.5841(17) . 1_455 no
C11 C6 3.3848(17) . . no
C1 H6 3.0900 . 1_455 no
C3 H13C 2.9700 . . no
C3 H6 3.0600 . . no
C5 H11 2.6600 . . no
C6 H12B 3.0400 . 1_655 no
C6 H11 2.7600 . . no
C6 H10 3.0300 . 1_655 no
C7 H10 2.9600 . 1_655 no
C9 H2A 3.0000 . 2_565 no
C9 H13B 3.0000 . 4_645 no
C9 H7 3.0500 . 1_455 no
C10 H7 2.9600 . 1_455 no
C10 H13B 2.9600 . 4_645 no
C13 H3 2.9800 . . no
H2A O3 2.6500 . . no
H2A O4 2.5800 . . no
H2A C9 3.0000 . 2_564 no
H2A H9 2.3100 . 2_564 no
H2B O2 2.4900 . 3_555 no
H3 O2 2.6500 . 1_655 no
H3 C13 2.9800 . . no
H3 H13C 2.4600 . . no
H4 O2 2.5400 . 1_655 no
H4 H12A 2.5600 . 4_645 no
H6 O3 2.7400 . 1_655 no
H6 C1 3.0900 . 1_655 no
H6 C3 3.0600 . . no
H7 C9 3.0500 . 1_655 no
H7 C10 2.9600 . 1_655 no
H7 H10 2.5400 . 1_655 no
H7 O2 2.8700 . 4_655 no
H9 O4 2.8200 . 2_565 no
H9 H2A 2.3100 . 2_565 no
H10 O1 2.3700 . . no
H10 C6 3.0300 . 1_455 no
H10 C7 2.9600 . 1_455 no
H10 H7 2.5400 . 1_455 no
H11 C5 2.6600 . . no
H11 C6 2.7600 . . no
H11 H12A 2.3400 . . no
H11 H13B 2.2700 . . no
H11 H13C 2.5800 . . no
H12A H11 2.3400 . . no
H12A H4 2.5600 . 4_655 no
H12B C6 3.0400 . 1_455 no
H12B O1 2.8400 . 4_555 no
H12C O4 2.5900 . . no
H12C H13A 2.5400 . 3_465 no
H13A O4 2.8400 . 3_565 no
H13A H12C 2.5400 . 3_565 no
H13B H11 2.2700 . . no
H13B C9 3.0000 . 4_655 no
H13B C10 2.9600 . 4_655 no
H13C C3 2.9700 . . no
H13C H3 2.4600 . . no
H13C H11 2.5800 . . no

loop_
_geom_hbond_atom_site_label_D
_geom_hbond_atom_site_label_H
_geom_hbond_atom_site_label_A
_geom_hbond_distance_DH
_geom_hbond_distance_HA
_geom_hbond_distance_DA
_geom_hbond_angle_DHA
_geom_hbond_site_symmetry_A
_geom_hbond_publ_flag
C2 H2A O4 0.9900 2.5800 2.9732(17) 104.00 . yes
C2 H2B O2 0.9900 2.4900 3.3609(16) 147.00 3_555 yes
C4 H4 O2 1.0000 2.5400 3.3030(15) 133.00 1_655 yes
C10 H10 O1 0.9500 2.3700 2.7370(15) 103.00 . yes

loop_
_geom_torsion_atom_site_label_1
_geom_torsion_atom_site_label_2
_geom_torsion_atom_site_label_3
_geom_torsion_atom_site_label_4
_geom_torsion
_geom_torsion_site_symmetry_1
_geom_torsion_site_symmetry_2
_geom_torsion_site_symmetry_3
_geom_torsion_site_symmetry_4
_geom_torsion_publ_flag
C4 O1 C1 O2 178.35(12) . . . . no
C4 O1 C1 C2 -0.75(13) . . . . no
C1 O1 C4 C5 145.08(10) . . . . no
C1 O1 C4 C3 18.85(12) . . . . no
C12 O3 C11 O4 -76.69(12) . . . . no
C12 O3 C11 C3 164.10(10) . . . . no
C13 O4 C11 C3 -93.59(12) . . . . no
C13 O4 C11 O3 148.61(11) . . . . no
O1 C1 C2 C3 -17.81(13) . . . . no
O2 C1 C2 C3 163.19(13) . . . . no
C1 C2 C3 C11 -94.90(12) . . . . no
C1 C2 C3 C4 27.31(12) . . . . no
C2 C3 C11 O4 -65.80(13) . . . . no
C2 C3 C11 O3 52.24(13) . . . . no
C2 C3 C4 C5 -149.76(10) . . . . no
C4 C3 C11 O3 -62.00(13) . . . . no
C2 C3 C4 O1 -28.15(11) . . . . no
C11 C3 C4 C5 -29.80(15) . . . . no
C4 C3 C11 O4 179.97(9) . . . . no
C11 C3 C4 O1 91.80(11) . . . . no
O1 C4 C5 C10 -4.28(16) . . . . no
C3 C4 C5 C6 -64.86(15) . . . . no
C3 C4 C5 C10 115.00(13) . . . . no
O1 C4 C5 C6 175.86(11) . . . . no
C4 C5 C6 C7 178.31(12) . . . . no
C10 C5 C6 C7 -1.56(19) . . . . no
C4 C5 C10 C9 -179.27(12) . . . . no
C6 C5 C10 C9 0.6(2) . . . . no
C5 C6 C7 C8 1.3(2) . . . . no
C6 C7 C8 C9 0.0(2) . . . . no
C7 C8 C9 C10 -1.0(2) . . . . no
C8 C9 C10 C5 0.7(2) . . . . no

loop_
_cod_related_entry_id
_cod_related_entry_database
_cod_related_entry_code
1 ChemSpider 30653497
